data_2244058
loop_
_publ_author_name
'Filali Baba, Yassir'
'Hayani, Sonia'
'Dalbouha, Samira'
'H\"okelek, Tuncer'
'Ouazzani Chahdi, Fouad'
'Mague, Joel T.'
'Kandri Rodi, Youssef'
'Sebbar, Nada Kheira'
'Essassi, El Mokhtar'

_publ_section_title
;
 Crystal structure, Hirshfeld surface analysis, interaction energy and DFT
 calculations and energy frameworks of methyl
 6-chloro-1-methyl-2-oxo-1,2-dihydroquinoline-4-carboxylate
;
_journal_coeditor_code WM5635
_journal_issue 4
_journal_name_full 'Acta Crystallographica Section E'
_journal_page_first
;
;
_journal_paper_doi 10.1107/S2056989022002912
_journal_volume 78
_journal_year 2022
_chemical_formula_iupac 'C12 H10 Cl N O3'
_chemical_formula_moiety 'C12 H10 Cl N O3'
_chemical_formula_sum 'C12 H10 Cl N O3'
_chemical_formula_weight 251.66
_chemical_name_systematic
;
Methyl 6-chloro-1-methyl-2-oxo-1,2-dihydroquinoline-4-carboxylate
;
_space_group_crystal_system monoclinic
_space_group_IT_number 14
_space_group_name_Hall '-P 2ybc'
_space_group_name_H-M_alt 'P 1 21/c 1'
_atom_sites_solution_hydrogens geom
_atom_sites_solution_primary dual
_atom_sites_solution_secondary difmap
_audit_creation_method SHELXL-2018/3
_cell_angle_alpha 90
_cell_angle_beta 107.191(2)
_cell_angle_gamma 90
_cell_formula_units_Z 4
_cell_length_a 8.3515(3)
_cell_length_b 16.6672(6)
_cell_length_c 7.9705(3)
_cell_measurement_reflns_used 9727
_cell_measurement_temperature 150(2)
_cell_measurement_theta_max 31.4958
_cell_measurement_theta_min 2.5530
_cell_volume 1059.90(7)
_computing_cell_refinement
;
<i>SAINT</i> (Bruker, 2020)
;
_computing_data_collection
;
<i>APEX3</i> (Bruker, 2020)
;
_computing_data_reduction
;
<i>SAINT</i> (Bruker, 2020)
;
_computing_molecular_graphics
;
<i>DIAMOND</i> (Brandenburg & Putz, 2012)
;
_computing_publication_material
;
<i>publCIF</i> (Westrip, 2010)
;
_computing_structure_refinement
;
<i>SHELXL</i> (Sheldrick, 2015<i>b</i>)
;
_computing_structure_solution
;
<i>SHELXT</i> (Sheldrick, 2015<i>a</i>)
;
_diffrn_ambient_temperature 150(2)
_diffrn_detector_area_resol_mean 7.3910
_diffrn_measured_fraction_theta_full 0.999
_diffrn_measured_fraction_theta_max 0.997
_diffrn_measurement_device 'Bruker D8 QUEST PHOTON 3 diffractometer'
_diffrn_measurement_device_type 'Bruker D8 QUEST PHOTON 3 diffractometer'
_diffrn_measurement_method '\f and \w scans'
_diffrn_radiation_monochromator graphite
_diffrn_radiation_type MoK\a
_diffrn_radiation_wavelength 0.71073
_diffrn_reflns_av_R_equivalents 0.0401
_diffrn_reflns_av_unetI/netI 0.0163
_diffrn_reflns_limit_h_max 12
_diffrn_reflns_limit_h_min -12
_diffrn_reflns_limit_k_max 24
_diffrn_reflns_limit_k_min -24
_diffrn_reflns_limit_l_max 11
_diffrn_reflns_limit_l_min -11
_diffrn_reflns_number 70718
_diffrn_reflns_theta_full 31.550
_diffrn_reflns_theta_max 31.576
_diffrn_reflns_theta_min 2.830
_diffrn_source 'fine-focus sealed tube'
_diffrn_source_current 30.0
_diffrn_source_power 1.50
_diffrn_source_voltage 50
_exptl_absorpt_coefficient_mu 0.355
_exptl_absorpt_correction_T_max 0.99
_exptl_absorpt_correction_T_min 0.94
_exptl_absorpt_correction_type multi-scan
_exptl_absorpt_process_details
;
(<i>SADABS</i>; Krause <i>et al.</i>, 2015)
;
_exptl_crystal_colour 'pale blue'
_exptl_crystal_density_diffrn 1.577
_exptl_crystal_density_method 'not measured'
_exptl_crystal_description plate
_exptl_crystal_F_000 520
_exptl_crystal_size_max 0.346
_exptl_crystal_size_mid 0.192
_exptl_crystal_size_min 0.035
_refine_diff_density_max 0.536
_refine_diff_density_min -0.297
_refine_ls_extinction_method none
_refine_ls_goodness_of_fit_ref 1.057
_refine_ls_hydrogen_treatment constr
_refine_ls_matrix_type full
_refine_ls_number_parameters 156
_refine_ls_number_reflns 3544
_refine_ls_number_restraints 0
_refine_ls_restrained_S_all 1.057
_refine_ls_R_factor_all 0.0502
_refine_ls_R_factor_gt 0.0408
_refine_ls_shift/su_max 0.001
_refine_ls_shift/su_mean 0.000
_refine_ls_structure_factor_coef Fsqd
_refine_ls_weighting_details 'w=1/[\s^2^(Fo^2^)+(0.0614P)^2^+0.4270P] where P=(Fo^2^+2Fc^2^)/3'
_refine_ls_weighting_scheme calc
_refine_ls_wR_factor_gt 0.1079
_refine_ls_wR_factor_ref 0.1152
_reflns_number_gt 2977
_reflns_number_total 3544
_reflns_threshold_expression 'I > 2\s(I)'
_cod_data_source_file wm5635sup1.cif
_cod_data_source_block I
_cod_original_sg_symbol_H-M 'P 21/c'
_cod_database_code 2244058
_shelx_space_group_comment
;
The symmetry employed for this shelxl refinement is uniquely defined
by the following loop, which should always be used as a source of
symmetry information in preference to the above space-group names.
They are only intended as comments.
;
_shelx_estimated_absorpt_t_min 0.887
_shelx_estimated_absorpt_t_max 0.988

loop_
_space_group_symop_operation_xyz
'x, y, z'
'-x, y+1/2, -z+1/2'
'-x, -y, -z'
'x, -y-1/2, z-1/2'

loop_
_atom_site_type_symbol
_atom_site_label
_atom_site_fract_x
_atom_site_fract_y
_atom_site_fract_z
_atom_site_U_iso_or_equiv
_atom_site_adp_type
_atom_site_calc_flag
_atom_site_occupancy
_atom_site_disorder_assembly
_atom_site_disorder_group
Cl Cl1 0.84517(4) 0.57446(2) 1.07652(4) 0.02841(10) Uani d 1 . .
O O1 0.11119(15) 0.35446(6) 0.34782(14) 0.0330(2) Uani d 1 . .
O O2 0.33909(15) 0.67466(6) 0.64348(17) 0.0415(3) Uani d 1 . .
O O3 0.12761(13) 0.64014(6) 0.41182(12) 0.0279(2) Uani d 1 . .
N N1 0.34559(13) 0.36878(6) 0.58343(13) 0.0213(2) Uani d 1 . .
C C1 0.46120(15) 0.41783(7) 0.70040(16) 0.0199(2) Uani d 1 . .
C C2 0.59973(16) 0.38341(8) 0.82548(17) 0.0236(2) Uani d 1 . .
H H2 0.612806 0.326763 0.831409 0.028 Uiso calc 1 . .
C C3 0.71602(16) 0.43149(7) 0.93894(17) 0.0226(2) Uani d 1 . .
H H3 0.809737 0.407995 1.022678 0.027 Uiso calc 1 . .
C C4 0.69735(16) 0.51402(8) 0.93189(16) 0.0223(2) Uani d 1 . .
C C5 0.56211(15) 0.54992(7) 0.81228(16) 0.0205(2) Uani d 1 . .
H H5 0.551223 0.606682 0.809742 0.025 Uiso calc 1 . .
C C6 0.44019(14) 0.50236(7) 0.69390(15) 0.0187(2) Uani d 1 . .
C C7 0.29453(15) 0.53504(7) 0.56374(15) 0.0186(2) Uani d 1 . .
C C8 0.18725(16) 0.48494(7) 0.45164(16) 0.0213(2) Uani d 1 . .
H H8 0.092808 0.507382 0.367006 0.026 Uiso calc 1 . .
C C9 0.20920(16) 0.39853(8) 0.45415(16) 0.0228(2) Uani d 1 . .
C C10 0.36647(19) 0.28134(8) 0.59449(19) 0.0288(3) Uani d 1 . .
H H10A 0.272556 0.255765 0.506926 0.043 Uiso calc 1 . .
H H10B 0.369000 0.263150 0.712165 0.043 Uiso calc 1 . .
H H10C 0.471808 0.266706 0.571760 0.043 Uiso calc 1 . .
C C11 0.25956(15) 0.62357(7) 0.54768(16) 0.0209(2) Uani d 1 . .
C C12 0.08323(19) 0.72398(8) 0.3841(2) 0.0304(3) Uani d 1 . .
H H12A 0.174601 0.753257 0.357605 0.046 Uiso calc 1 . .
H H12B 0.064284 0.746230 0.490485 0.046 Uiso calc 1 . .
H H12C -0.019260 0.729287 0.285546 0.046 Uiso calc 1 . .

loop_
_atom_site_aniso_label
_atom_site_aniso_U_11
_atom_site_aniso_U_22
_atom_site_aniso_U_33
_atom_site_aniso_U_12
_atom_site_aniso_U_13
_atom_site_aniso_U_23
Cl1 0.02388(16) 0.02942(17) 0.02545(16) -0.00297(11) -0.00271(12) -0.00145(11)
O1 0.0406(6) 0.0229(5) 0.0279(5) -0.0084(4) -0.0016(4) -0.0034(4)
O2 0.0370(6) 0.0184(4) 0.0512(7) 0.0009(4) -0.0147(5) -0.0053(4)
O3 0.0309(5) 0.0208(4) 0.0250(5) 0.0054(4) -0.0028(4) 0.0003(3)
N1 0.0261(5) 0.0153(4) 0.0205(5) 0.0001(4) 0.0041(4) -0.0008(3)
C1 0.0217(5) 0.0175(5) 0.0201(5) -0.0002(4) 0.0056(4) -0.0002(4)
C2 0.0249(6) 0.0198(5) 0.0251(6) 0.0033(4) 0.0061(5) 0.0024(4)
C3 0.0222(6) 0.0223(5) 0.0222(5) 0.0027(4) 0.0048(4) 0.0022(4)
C4 0.0202(5) 0.0242(5) 0.0200(5) -0.0009(4) 0.0023(4) -0.0003(4)
C5 0.0205(5) 0.0186(5) 0.0210(5) 0.0002(4) 0.0039(4) 0.0001(4)
C6 0.0189(5) 0.0178(5) 0.0182(5) 0.0002(4) 0.0035(4) -0.0002(4)
C7 0.0196(5) 0.0162(5) 0.0188(5) 0.0000(4) 0.0041(4) 0.0002(4)
C8 0.0221(5) 0.0188(5) 0.0206(5) -0.0012(4) 0.0027(4) 0.0004(4)
C9 0.0262(6) 0.0202(5) 0.0203(5) -0.0025(4) 0.0043(4) 0.0001(4)
C10 0.0364(7) 0.0153(5) 0.0323(7) 0.0006(5) 0.0063(6) 0.0007(4)
C11 0.0206(5) 0.0176(5) 0.0221(5) 0.0008(4) 0.0027(4) 0.0008(4)
C12 0.0334(7) 0.0221(6) 0.0314(7) 0.0077(5) 0.0030(5) 0.0055(5)

loop_
_atom_type_symbol
_atom_type_description
_atom_type_scat_dispersion_real
_atom_type_scat_dispersion_imag
_atom_type_scat_source
C C 0.0033 0.0016 'International Tables Vol C Tables 4.2.6.8 and 6.1.1.4'
H H 0.0000 0.0000 'International Tables Vol C Tables 4.2.6.8 and 6.1.1.4'
Cl Cl 0.1484 0.1585 'International Tables Vol C Tables 4.2.6.8 and 6.1.1.4'
N N 0.0061 0.0033 'International Tables Vol C Tables 4.2.6.8 and 6.1.1.4'
O O 0.0106 0.0060 'International Tables Vol C Tables 4.2.6.8 and 6.1.1.4'

loop_
_geom_angle_atom_site_label_1
_geom_angle_atom_site_label_2
_geom_angle_atom_site_label_3
_geom_angle_site_symmetry_1
_geom_angle_site_symmetry_3
_geom_angle
_geom_angle_publ_flag
C11 O3 C12 . . 116.08(11) ?
C9 N1 C1 . . 122.97(10) ?
C9 N1 C10 . . 117.27(10) ?
C1 N1 C10 . . 119.77(10) ?
N1 C1 C2 . . 119.83(11) ?
N1 C1 C6 . . 120.32(11) ?
C2 C1 C6 . . 119.85(11) ?
C3 C2 C1 . . 120.15(11) ?
C3 C2 H2 . . 119.9 ?
C1 C2 H2 . . 119.9 ?
C2 C3 C4 . . 120.29(12) ?
C2 C3 H3 . . 119.9 ?
C4 C3 H3 . . 119.9 ?
C5 C4 C3 . . 121.22(12) ?
C5 C4 Cl1 . . 118.82(10) ?
C3 C4 Cl1 . . 119.96(10) ?
C4 C5 C6 . . 120.00(11) ?
C4 C5 H5 . . 120.0 ?
C6 C5 H5 . . 120.0 ?
C5 C6 C1 . . 118.48(11) ?
C5 C6 C7 . . 123.66(11) ?
C1 C6 C7 . . 117.86(10) ?
C8 C7 C6 . . 119.52(11) ?
C8 C7 C11 . . 118.46(11) ?
C6 C7 C11 . . 122.02(10) ?
C7 C8 C9 . . 123.22(11) ?
C7 C8 H8 . . 118.4 ?
C9 C8 H8 . . 118.4 ?
O1 C9 N1 . . 122.17(12) ?
O1 C9 C8 . . 121.78(12) ?
N1 C9 C8 . . 116.05(11) ?
N1 C10 H10A . . 109.5 ?
N1 C10 H10B . . 109.5 ?
H10A C10 H10B . . 109.5 ?
N1 C10 H10C . . 109.5 ?
H10A C10 H10C . . 109.5 ?
H10B C10 H10C . . 109.5 ?
O2 C11 O3 . . 122.70(12) ?
O2 C11 C7 . . 125.71(11) ?
O3 C11 C7 . . 111.59(10) ?
O3 C12 H12A . . 109.5 ?
O3 C12 H12B . . 109.5 ?
H12A C12 H12B . . 109.5 ?
O3 C12 H12C . . 109.5 ?
H12A C12 H12C . . 109.5 ?
H12B C12 H12C . . 109.5 ?

loop_
_geom_bond_atom_site_label_1
_geom_bond_atom_site_label_2
_geom_bond_site_symmetry_2
_geom_bond_distance
_geom_bond_publ_flag
Cl1 C4 . 1.7397(13) ?
O1 C9 . 1.2319(15) ?
O2 C11 . 1.2040(16) ?
O3 C11 . 1.3258(15) ?
O3 C12 . 1.4458(15) ?
N1 C9 . 1.3825(16) ?
N1 C1 . 1.3920(15) ?
N1 C10 . 1.4673(16) ?
C1 C2 . 1.4070(17) ?
C1 C6 . 1.4189(16) ?
C2 C3 . 1.3726(18) ?
C2 H2 . 0.9500 ?
C3 C4 . 1.3836(17) ?
C3 H3 . 0.9500 ?
C4 C5 . 1.3807(17) ?
C5 C6 . 1.4098(16) ?
C5 H5 . 0.9500 ?
C6 C7 . 1.4514(16) ?
C7 C8 . 1.3510(16) ?
C7 C11 . 1.5022(16) ?
C8 C9 . 1.4513(17) ?
C8 H8 . 0.9500 ?
C10 H10A . 0.9800 ?
C10 H10B . 0.9800 ?
C10 H10C . 0.9800 ?
C12 H12A . 0.9800 ?
C12 H12B . 0.9800 ?
C12 H12C . 0.9800 ?

loop_
_geom_contact_atom_site_label_1
_geom_contact_atom_site_label_2
_geom_contact_distance
_geom_contact_site_symmetry_1
_geom_contact_site_symmetry_2
_geom_contact_publ_flag
Cl1 O3 3.1903(10) . 1_656 yes
Cl1 H8 2.84 . 1_656 yes
C12 O1 3.0016(16) . 2_555 yes
O2 C5 2.8496(17) . . yes
O1 H10A 2.26 . . yes
H12C O1 2.36 . 2_555 yes
O2 H12A 2.64 . . yes
O2 H5 2.19 . . yes
O2 H12B 2.55 . . yes
H2 O2 2.57 . 2_646 yes
O3 H8 2.25 . . yes
C2 H10C 2.78 . . yes
C2 H10B 2.74 . . yes
C10 H2 2.46 . . yes
C11 H5 2.71 . . yes
H2 H10B 2.24 . . yes
H2 H10C 2.29 . . yes

loop_
_geom_hbond_atom_site_label_D
_geom_hbond_atom_site_label_H
_geom_hbond_atom_site_label_A
_geom_hbond_site_symmetry_A
_geom_hbond_distance_DH
_geom_hbond_distance_HA
_geom_hbond_distance_DA
_geom_hbond_angle_DHA
_geom_hbond_publ_flag
C2 H2 O2 2_646 0.95 2.57 3.5146(16) 178 yes
C5 H5 O2 . 0.95 2.19 2.8496(16) 126 yes
C8 H8 Cl1 1_454 0.95 2.84 3.7786(13) 170 yes
C12 H12C O1 2 0.98 2.36 3.0016(16) 122 yes

loop_
_geom_torsion_atom_site_label_1
_geom_torsion_atom_site_label_2
_geom_torsion_atom_site_label_3
_geom_torsion_atom_site_label_4
_geom_torsion_site_symmetry_1
_geom_torsion_site_symmetry_2
_geom_torsion_site_symmetry_3
_geom_torsion_site_symmetry_4
_geom_torsion
_geom_torsion_publ_flag
C9 N1 C1 C2 . . . . -178.19(12) ?
C10 N1 C1 C2 . . . . 1.67(18) ?
C9 N1 C1 C6 . . . . 1.70(18) ?
C10 N1 C1 C6 . . . . -178.45(12) ?
N1 C1 C2 C3 . . . . 178.70(11) ?
C6 C1 C2 C3 . . . . -1.18(19) ?
C1 C2 C3 C4 . . . . 0.40(19) ?
C2 C3 C4 C5 . . . . 0.32(19) ?
C2 C3 C4 Cl1 . . . . 179.88(10) ?
C3 C4 C5 C6 . . . . -0.25(19) ?
Cl1 C4 C5 C6 . . . . -179.81(9) ?
C4 C5 C6 C1 . . . . -0.52(18) ?
C4 C5 C6 C7 . . . . -179.83(11) ?
N1 C1 C6 C5 . . . . -178.65(11) ?
C2 C1 C6 C5 . . . . 1.23(18) ?
N1 C1 C6 C7 . . . . 0.69(17) ?
C2 C1 C6 C7 . . . . -179.43(11) ?
C5 C6 C7 C8 . . . . 177.71(12) ?
C1 C6 C7 C8 . . . . -1.59(17) ?
C5 C6 C7 C11 . . . . -1.54(18) ?
C1 C6 C7 C11 . . . . 179.15(11) ?
C6 C7 C8 C9 . . . . 0.23(18) ?
C11 C7 C8 C9 . . . . 179.51(11) ?
C1 N1 C9 O1 . . . . 177.48(12) ?
C10 N1 C9 O1 . . . . -2.39(19) ?
C1 N1 C9 C8 . . . . -2.97(17) ?
C10 N1 C9 C8 . . . . 177.17(11) ?
C7 C8 C9 O1 . . . . -178.44(13) ?
C7 C8 C9 N1 . . . . 2.01(18) ?
C12 O3 C11 O2 . . . . -0.1(2) ?
C12 O3 C11 C7 . . . . -179.85(11) ?
C8 C7 C11 O2 . . . . 176.09(14) ?
C6 C7 C11 O2 . . . . -4.6(2) ?
C8 C7 C11 O3 . . . . -4.12(16) ?
C6 C7 C11 O3 . . . . 175.14(11) ?

_cod_database_fobs_code 2244058
